data_1528724
loop_
_publ_author_name
'Martinez-Lope, M.J.'
'Alonso, J.A.'
'Retuerto, M.'
'Garcia-Hernandez, M.'

_publ_section_title
;
 Preparation, structural and magnetic characterization of Dy Cr Mn O3
;
_journal_name_full 'Journal of Solid State Chemistry'
_journal_page_first 532
_journal_page_last 537
_journal_volume 182
_journal_year 2009
_chemical_formula_sum 'Cr0.94 Dy Mn1.06 O5'
_chemical_name_systematic 'Dy (Cr0.94 Mn1.06) O5'
_space_group_IT_number 55
_symmetry_space_group_name_Hall '-P 2 2ab'
_symmetry_space_group_name_H-M 'P b a m'
_cell_angle_alpha 90
_cell_angle_beta 90
_cell_angle_gamma 90
_cell_formula_units_Z 4
_cell_length_a 7.2617
_cell_length_b 8.5161
_cell_length_c 5.7126
_cell_volume 353.275
_citation_journal_id_ASTM JSSCBI
_cod_data_source_file Martinez-Lope_JSSCBI_2009_1689.cif
_cod_data_source_block Cr0.94Dy1Mn1.06O5
_cod_original_formula_sum 'Cr0.94 Dy1 Mn1.06 O5'
_cod_database_code 1528724

loop_
_symmetry_equiv_pos_as_xyz
x,y,z
-x,-y,z
x+1/2,-y+1/2,-z
-x+1/2,y+1/2,-z
-x,-y,-z
x,y,-z
-x-1/2,y-1/2,z
x-1/2,-y-1/2,z

loop_
_atom_site_label
_atom_site_type_symbol
_atom_site_fract_x
_atom_site_fract_y
_atom_site_fract_z
_atom_site_occupancy
_atom_site_U_iso_or_equiv
Mn2 Mn+3 0.4013 0.3559 0.5 0.62 0.0
Dy1 Dy+3 0.1383 0.1721 0 1 0.0
O4 O-2 0.3936 0.2093 0.247 1 0.0
O1 O-2 0 0 0.277 1 0.0
Cr1 Cr+4 0 0.5 0.2508 0.56 0.0
Cr2 Cr+3 0.4013 0.3559 0.5 0.38 0.0
O2 O-2 0.1671 0.443 0 1 0.0
O3 O-2 0.156 0.4296 0.5 1 0.0
Mn1 Mn+4 0 0.5 0.2508 0.44 0.0
